data_4023347
loop_
_publ_author_name
'Zhi-Hua Sun'
'Bing Wang'

_publ_section_title
;
 A Facile and Practical Synthesis of Peracylated
 4-Thio-D-ribofuranoses from D-Glucose
;
_journal_name_full 'Journal of Organic Chemistry'
_journal_page_first 2462
_journal_page_last 2465
_journal_paper_doi 10.1021/jo7026596
_journal_volume 73
_journal_year 2008
_chemical_absolute_configuration ad
_chemical_formula_sum 'C28 H24 O8 S'
_chemical_formula_weight 520.53
_chemical_name_systematic
; 
 ? 
;
_space_group_IT_number 4
_symmetry_cell_setting monoclinic
_symmetry_space_group_name_Hall 'P 2yb'
_symmetry_space_group_name_H-M 'P 1 21 1'
_atom_sites_solution_hydrogens geom
_atom_sites_solution_primary direct
_atom_sites_solution_secondary difmap
_audit_creation_method SHELXL-97
_cell_angle_alpha 90.00
_cell_angle_beta 102.110(2)
_cell_angle_gamma 90.00
_cell_formula_units_Z 2
_cell_length_a 11.4112(18)
_cell_length_b 8.6807(14)
_cell_length_c 13.502(2)
_cell_measurement_reflns_used 2599
_cell_measurement_temperature 296(2)
_cell_measurement_theta_max 22.01
_cell_measurement_theta_min 2.63
_cell_volume 1307.7(4)
_computing_cell_refinement 'SAINT (Bruker, 2005)'
_computing_data_collection 'SMART (Bruker, 2005)'
_computing_data_reduction SAINT
_computing_molecular_graphics 'SHELXTL (Bruker, 2005)'
_computing_publication_material SHELXTL
_computing_structure_refinement 'SHELXL-97 (Sheldrick, 1997)'
_computing_structure_solution 'SHELXS-97 (Sheldrick, 1997)'
_diffrn_ambient_temperature 296(2)
_diffrn_measured_fraction_theta_full 0.984
_diffrn_measured_fraction_theta_max 0.984
_diffrn_measurement_device_type 'Bruker SAMRT APEX II CCD area detector'
_diffrn_measurement_method '\f and \w scans'
_diffrn_radiation_monochromator graphite
_diffrn_radiation_source 'fine-focus sealed tube'
_diffrn_radiation_type MoK\a
_diffrn_radiation_wavelength 0.71073
_diffrn_reflns_av_R_equivalents 0.0197
_diffrn_reflns_av_sigmaI/netI 0.0372
_diffrn_reflns_limit_h_max 14
_diffrn_reflns_limit_h_min -12
_diffrn_reflns_limit_k_max 11
_diffrn_reflns_limit_k_min -10
_diffrn_reflns_limit_l_max 17
_diffrn_reflns_limit_l_min -17
_diffrn_reflns_number 8345
_diffrn_reflns_theta_full 27.50
_diffrn_reflns_theta_max 27.50
_diffrn_reflns_theta_min 1.83
_exptl_absorpt_coefficient_mu 0.173
_exptl_absorpt_correction_T_max 0.9746
_exptl_absorpt_correction_T_min 0.9500
_exptl_absorpt_correction_type multi-scan
_exptl_absorpt_process_details 'SADABS; (Sheldrick, 1996)'
_exptl_crystal_colour colorless
_exptl_crystal_density_diffrn 1.322
_exptl_crystal_density_method 'not measured'
_exptl_crystal_description prismatic
_exptl_crystal_F_000 544
_exptl_crystal_size_max 0.30
_exptl_crystal_size_mid 0.20
_exptl_crystal_size_min 0.15
_refine_diff_density_max 0.130
_refine_diff_density_min -0.162
_refine_diff_density_rms 0.029
_refine_ls_abs_structure_details 'Flack H D (1983), Acta Cryst. A39, 876-881'
_refine_ls_abs_structure_Flack -0.08(9)
_refine_ls_extinction_method none
_refine_ls_goodness_of_fit_ref 1.079
_refine_ls_hydrogen_treatment mixed
_refine_ls_matrix_type full
_refine_ls_number_parameters 335
_refine_ls_number_reflns 5327
_refine_ls_number_restraints 1
_refine_ls_restrained_S_all 1.079
_refine_ls_R_factor_all 0.0582
_refine_ls_R_factor_gt 0.0485
_refine_ls_shift/su_max 0.000
_refine_ls_shift/su_mean 0.000
_refine_ls_structure_factor_coef Fsqd
_refine_ls_weighting_details 'calc w=1/[\s^2^(Fo^2^)+(0.0403P)^2^+0.1746P] where P=(Fo^2^+2Fc^2^)/3'
_refine_ls_weighting_scheme calc
_refine_ls_wR_factor_gt 0.1033
_refine_ls_wR_factor_ref 0.1109
_reflns_number_gt 4496
_reflns_number_total 5327
_reflns_threshold_expression >2\s(I)
_cod_data_source_file jo7026596-File005.cif
_cod_data_source_block wb61
_cod_depositor_comments
;
The following automatic conversions were performed:
'_symmetry_cell_setting' value 'Monoclinic' changed to 'monoclinic'
according to '/home/saulius/struct/CIF-dictionaries/cif_core.dic'
dictionary named 'cif_core.dic' version 2.4.1 from 2010-06-29.

Automatic conversion script
Id: cif_fix_enum 1527 2010-12-29 10:47:43Z saulius 
;
_cod_original_sg_symbol_H-M 'P 21'
_cod_database_code 4023347

loop_
_symmetry_equiv_pos_as_xyz
'x, y, z'
'-x, y+1/2, -z'

loop_
_atom_site_label
_atom_site_type_symbol
_atom_site_fract_x
_atom_site_fract_y
_atom_site_fract_z
_atom_site_U_iso_or_equiv
_atom_site_adp_type
_atom_site_occupancy
_atom_site_symmetry_multiplicity
_atom_site_calc_flag
_atom_site_refinement_flags
_atom_site_disorder_assembly
_atom_site_disorder_group
S1 S 0.59973(6) 0.34529(9) 0.08324(6) 0.0654(2) Uani 1 1 d . . .
O1 O 0.7444(2) 0.1045(3) 0.23368(16) 0.0775(6) Uani 1 1 d . . .
O2 O 0.6439(3) 0.1563(6) 0.3520(3) 0.172(2) Uani 1 1 d . . .
O3 O 0.72116(14) -0.0091(2) -0.04048(14) 0.0541(5) Uani 1 1 d . . .
O4 O 0.91462(17) -0.0702(3) 0.01223(18) 0.0778(6) Uani 1 1 d . . .
O5 O 0.64284(15) 0.2570(2) -0.13447(13) 0.0570(5) Uani 1 1 d . . .
O6 O 0.77277(19) 0.1627(3) -0.22387(17) 0.0770(6) Uani 1 1 d . . .
O7 O 0.82065(16) 0.4513(2) 0.07818(15) 0.0594(5) Uani 1 1 d . . .
O8 O 0.7305(2) 0.6681(3) 0.11107(19) 0.0797(6) Uani 1 1 d . . .
C1 C 0.6248(2) 0.1403(3) 0.0672(2) 0.0563(7) Uani 1 1 d . . .
H1 H 0.5555 0.0987 0.0192 0.068 Uiso 1 1 calc R . .
C2 C 0.7342(2) 0.1292(3) 0.0193(2) 0.0498(6) Uani 1 1 d . . .
H2 H 0.8074 0.1239 0.0722 0.060 Uiso 1 1 calc R . .
C3 C 0.7379(2) 0.2694(3) -0.0465(2) 0.0534(6) Uani 1 1 d . . .
H3 H 0.8160 0.2802 -0.0650 0.064 Uiso 1 1 calc R . .
C4 C 0.7098(2) 0.4072(3) 0.0129(2) 0.0543(6) Uani 1 1 d . . .
H4 H 0.6781 0.4918 -0.0330 0.065 Uiso 1 1 calc R . .
C5 C 0.6394(3) 0.0507(4) 0.1643(3) 0.0754(9) Uani 1 1 d . . .
H5A H 0.5694 0.0645 0.1935 0.090 Uiso 1 1 calc R . .
H5B H 0.6474 -0.0582 0.1509 0.090 Uiso 1 1 calc R . .
C6 C 0.7349(4) 0.1608(5) 0.3224(3) 0.0890(11) Uani 1 1 d . . .
C7 C 0.8469(4) 0.2287(5) 0.3790(3) 0.0836(10) Uani 1 1 d . . .
C8 C 0.9459(4) 0.2460(6) 0.3383(3) 0.1000(12) Uani 1 1 d . . .
H8 H 0.9424 0.2157 0.2717 0.120 Uiso 1 1 calc R . .
C9 C 1.0499(4) 0.3066(7) 0.3928(4) 0.134(2) Uani 1 1 d . . .
H9 H 1.1168 0.3164 0.3640 0.161 Uiso 1 1 calc R . .
C10 C 1.0546(7) 0.3534(8) 0.4918(6) 0.150(2) Uani 1 1 d . . .
H10 H 1.1259 0.3909 0.5308 0.180 Uiso 1 1 calc R . .
C11 C 0.9561(8) 0.3444(9) 0.5313(4) 0.159(2) Uani 1 1 d . . .
H11 H 0.9579 0.3834 0.5958 0.191 Uiso 1 1 calc R . .
C12 C 0.8521(6) 0.2779(7) 0.4773(4) 0.140(2) Uani 1 1 d . . .
H12 H 0.7859 0.2663 0.5068 0.168 Uiso 1 1 calc R . .
C13 C 0.8195(2) -0.0946(3) -0.0413(2) 0.0504(6) Uani 1 1 d . . .
C14 C 0.7937(2) -0.2190(3) -0.11766(19) 0.0466(6) Uani 1 1 d . . .
C15 C 0.8816(2) -0.3277(3) -0.1207(2) 0.0577(7) Uani 1 1 d . . .
H15 H 0.9543 -0.3224 -0.0743 0.069 Uiso 1 1 calc R . .
C16 C 0.8623(3) -0.4435(4) -0.1916(2) 0.0674(8) Uani 1 1 d . . .
H16 H 0.9213 -0.5171 -0.1924 0.081 Uiso 1 1 calc R . .
C17 C 0.7558(3) -0.4507(4) -0.2613(2) 0.0686(8) Uani 1 1 d . . .
H17 H 0.7438 -0.5275 -0.3104 0.082 Uiso 1 1 calc R . .
C18 C 0.6668(3) -0.3447(4) -0.2585(2) 0.0675(8) Uani 1 1 d . . .
H18 H 0.5943 -0.3512 -0.3051 0.081 Uiso 1 1 calc R . .
C19 C 0.6848(2) -0.2289(3) -0.1872(2) 0.0567(6) Uani 1 1 d . . .
H19 H 0.6244 -0.1576 -0.1853 0.068 Uiso 1 1 calc R . .
C20 C 0.6717(3) 0.1911(3) -0.2175(2) 0.0599(7) Uani 1 1 d . . .
C21 C 0.5646(3) 0.1599(4) -0.2970(2) 0.0635(7) Uani 1 1 d . . .
C22 C 0.5800(4) 0.1025(6) -0.3885(2) 0.1011(14) Uani 1 1 d . . .
H22 H 0.6571 0.0863 -0.3989 0.121 Uiso 1 1 calc R . .
C23 C 0.4831(5) 0.0689(8) -0.4644(3) 0.143(2) Uani 1 1 d . . .
H23 H 0.4942 0.0291 -0.5258 0.172 Uiso 1 1 calc R . .
C24 C 0.3698(5) 0.0948(9) -0.4487(3) 0.145(2) Uani 1 1 d . . .
H24 H 0.3038 0.0766 -0.5009 0.174 Uiso 1 1 calc R . .
C25 C 0.3528(4) 0.1468(7) -0.3574(3) 0.1221(18) Uani 1 1 d . . .
H25 H 0.2755 0.1601 -0.3467 0.147 Uiso 1 1 calc R . .
C26 C 0.4498(3) 0.1797(5) -0.2811(3) 0.0835(10) Uani 1 1 d . . .
H26 H 0.4382 0.2152 -0.2189 0.100 Uiso 1 1 calc R . .
C27 C 0.8188(3) 0.5886(4) 0.1245(2) 0.0648(8) Uani 1 1 d . . .
C28 C 0.9364(3) 0.6250(5) 0.1904(3) 0.0979(12) Uani 1 1 d . . .
H28A H 0.9405 0.7331 0.2056 0.147 Uiso 1 1 calc R . .
H28B H 0.9993 0.5981 0.1562 0.147 Uiso 1 1 calc R . .
H28C H 0.9458 0.5673 0.2522 0.147 Uiso 1 1 calc R . .

loop_
_atom_site_aniso_label
_atom_site_aniso_U_11
_atom_site_aniso_U_22
_atom_site_aniso_U_33
_atom_site_aniso_U_23
_atom_site_aniso_U_13
_atom_site_aniso_U_12
S1 0.0539(4) 0.0564(4) 0.0918(5) -0.0060(4) 0.0291(4) 0.0039(4)
O1 0.0794(14) 0.0925(17) 0.0642(12) 0.0009(12) 0.0233(11) 0.0081(13)
O2 0.147(3) 0.260(5) 0.134(3) -0.081(3) 0.091(2) -0.066(3)
O3 0.0398(9) 0.0502(11) 0.0689(11) -0.0138(9) 0.0040(8) 0.0022(8)
O4 0.0442(11) 0.0779(15) 0.1009(15) -0.0278(13) -0.0086(11) 0.0045(10)
O5 0.0509(10) 0.0629(11) 0.0549(10) -0.0038(10) 0.0061(8) 0.0024(9)
O6 0.0598(12) 0.0963(18) 0.0787(14) -0.0142(13) 0.0235(11) 0.0039(12)
O7 0.0494(10) 0.0547(11) 0.0725(12) -0.0106(9) 0.0089(9) -0.0062(9)
O8 0.0880(16) 0.0574(13) 0.0979(16) -0.0122(12) 0.0292(13) -0.0005(12)
C1 0.0430(13) 0.0546(16) 0.0721(16) -0.0096(14) 0.0136(12) -0.0082(12)
C2 0.0396(12) 0.0469(14) 0.0603(14) -0.0101(12) 0.0046(11) -0.0030(11)
C3 0.0430(13) 0.0554(16) 0.0611(15) -0.0046(13) 0.0090(11) -0.0031(12)
C4 0.0482(15) 0.0491(15) 0.0642(16) -0.0039(13) 0.0090(12) 0.0001(11)
C5 0.081(2) 0.064(2) 0.088(2) -0.0036(17) 0.0326(18) -0.0109(17)
C6 0.106(3) 0.093(3) 0.081(2) -0.001(2) 0.048(2) 0.003(2)
C7 0.104(3) 0.077(2) 0.0689(19) -0.0005(18) 0.017(2) 0.019(2)
C8 0.086(3) 0.116(3) 0.094(3) -0.019(3) 0.009(2) 0.011(2)
C9 0.100(3) 0.156(5) 0.134(4) -0.045(4) -0.006(3) 0.011(3)
C10 0.143(5) 0.125(4) 0.153(5) -0.045(4) -0.036(4) 0.037(5)
C11 0.198(7) 0.162(6) 0.101(4) -0.051(4) -0.004(4) 0.025(6)
C12 0.173(5) 0.158(5) 0.092(3) -0.037(3) 0.039(3) -0.007(4)
C13 0.0386(13) 0.0498(15) 0.0627(15) 0.0000(12) 0.0101(12) -0.0003(11)
C14 0.0393(12) 0.0482(14) 0.0534(13) 0.0024(11) 0.0126(10) 0.0019(11)
C15 0.0499(14) 0.0583(17) 0.0635(16) 0.0009(14) 0.0086(12) 0.0117(13)
C16 0.074(2) 0.0607(18) 0.0715(19) -0.0020(16) 0.0234(16) 0.0158(16)
C17 0.088(2) 0.0612(19) 0.0590(17) -0.0073(15) 0.0212(16) 0.0030(17)
C18 0.0631(17) 0.076(2) 0.0602(16) -0.0112(16) 0.0056(13) -0.0032(16)
C19 0.0490(14) 0.0594(17) 0.0602(15) -0.0020(14) 0.0084(12) 0.0037(13)
C20 0.0660(18) 0.0577(17) 0.0588(16) 0.0024(13) 0.0193(14) 0.0003(14)
C21 0.0692(18) 0.070(2) 0.0500(14) 0.0051(14) 0.0087(13) -0.0029(15)
C22 0.087(2) 0.160(4) 0.0568(18) 0.000(2) 0.0165(18) 0.006(3)
C23 0.131(4) 0.241(7) 0.052(2) -0.024(3) 0.007(3) -0.004(4)
C24 0.099(3) 0.252(7) 0.072(3) -0.029(4) -0.009(2) -0.014(4)
C25 0.073(2) 0.199(6) 0.085(3) -0.017(3) -0.004(2) -0.007(3)
C26 0.068(2) 0.113(3) 0.0681(19) -0.014(2) 0.0092(16) 0.004(2)
C27 0.0707(19) 0.0574(19) 0.0694(18) -0.0049(15) 0.0218(15) -0.0178(16)
C28 0.092(3) 0.091(3) 0.103(3) -0.023(2) 0.001(2) -0.031(2)

loop_
_atom_type_symbol
_atom_type_description
_atom_type_scat_dispersion_real
_atom_type_scat_dispersion_imag
_atom_type_scat_source
C C 0.0033 0.0016 'International Tables Vol C Tables 4.2.6.8 and 6.1.1.4'
H H 0.0000 0.0000 'International Tables Vol C Tables 4.2.6.8 and 6.1.1.4'
O O 0.0106 0.0060 'International Tables Vol C Tables 4.2.6.8 and 6.1.1.4'
S S 0.1246 0.1234 'International Tables Vol C Tables 4.2.6.8 and 6.1.1.4'

loop_
_geom_angle_atom_site_label_1
_geom_angle_atom_site_label_2
_geom_angle_atom_site_label_3
_geom_angle
_geom_angle_site_symmetry_1
_geom_angle_site_symmetry_3
_geom_angle_publ_flag
C4 S1 C1 94.84(13) . . ?
C6 O1 C5 119.8(3) . . ?
C13 O3 C2 118.48(19) . . ?
C20 O5 C3 116.3(2) . . ?
C27 O7 C4 115.1(2) . . ?
C5 C1 C2 112.7(2) . . ?
C5 C1 S1 113.2(2) . . ?
C2 C1 S1 105.93(19) . . ?
C5 C1 H1 108.3 . . ?
C2 C1 H1 108.3 . . ?
S1 C1 H1 108.3 . . ?
O3 C2 C3 110.8(2) . . ?
O3 C2 C1 107.1(2) . . ?
C3 C2 C1 108.9(2) . . ?
O3 C2 H2 110.0 . . ?
C3 C2 H2 110.0 . . ?
C1 C2 H2 110.0 . . ?
O5 C3 C2 108.4(2) . . ?
O5 C3 C4 106.9(2) . . ?
C2 C3 C4 106.9(2) . . ?
O5 C3 H3 111.5 . . ?
C2 C3 H3 111.5 . . ?
C4 C3 H3 111.5 . . ?
O7 C4 C3 106.3(2) . . ?
O7 C4 S1 112.14(19) . . ?
C3 C4 S1 106.95(18) . . ?
O7 C4 H4 110.5 . . ?
C3 C4 H4 110.5 . . ?
S1 C4 H4 110.5 . . ?
O1 C5 C1 109.0(2) . . ?
O1 C5 H5A 109.9 . . ?
C1 C5 H5A 109.9 . . ?
O1 C5 H5B 109.9 . . ?
C1 C5 H5B 109.9 . . ?
H5A C5 H5B 108.3 . . ?
O2 C6 O1 122.5(4) . . ?
O2 C6 C7 124.4(4) . . ?
O1 C6 C7 113.2(3) . . ?
C8 C7 C12 118.7(5) . . ?
C8 C7 C6 122.6(3) . . ?
C12 C7 C6 118.7(4) . . ?
C7 C8 C9 121.7(4) . . ?
C7 C8 H8 119.1 . . ?
C9 C8 H8 119.1 . . ?
C8 C9 C10 119.1(6) . . ?
C8 C9 H9 120.5 . . ?
C10 C9 H9 120.5 . . ?
C11 C10 C9 120.0(6) . . ?
C11 C10 H10 120.0 . . ?
C9 C10 H10 120.0 . . ?
C10 C11 C12 120.7(5) . . ?
C10 C11 H11 119.6 . . ?
C12 C11 H11 119.6 . . ?
C7 C12 C11 119.7(6) . . ?
C7 C12 H12 120.2 . . ?
C11 C12 H12 120.2 . . ?
O4 C13 O3 123.5(2) . . ?
O4 C13 C14 125.1(2) . . ?
O3 C13 C14 111.4(2) . . ?
C15 C14 C19 119.2(2) . . ?
C15 C14 C13 118.6(2) . . ?
C19 C14 C13 122.2(2) . . ?
C16 C15 C14 120.6(3) . . ?
C16 C15 H15 119.7 . . ?
C14 C15 H15 119.7 . . ?
C17 C16 C15 120.0(3) . . ?
C17 C16 H16 120.0 . . ?
C15 C16 H16 120.0 . . ?
C16 C17 C18 120.2(3) . . ?
C16 C17 H17 119.9 . . ?
C18 C17 H17 119.9 . . ?
C17 C18 C19 120.3(3) . . ?
C17 C18 H18 119.9 . . ?
C19 C18 H18 119.9 . . ?
C18 C19 C14 119.8(3) . . ?
C18 C19 H19 120.1 . . ?
C14 C19 H19 120.1 . . ?
O6 C20 O5 123.2(3) . . ?
O6 C20 C21 125.0(3) . . ?
O5 C20 C21 111.7(2) . . ?
C22 C21 C26 119.2(3) . . ?
C22 C21 C20 118.5(3) . . ?
C26 C21 C20 122.3(3) . . ?
C23 C22 C21 120.8(4) . . ?
C23 C22 H22 119.6 . . ?
C21 C22 H22 119.6 . . ?
C22 C23 C24 119.2(4) . . ?
C22 C23 H23 120.4 . . ?
C24 C23 H23 120.4 . . ?
C25 C24 C23 120.7(4) . . ?
C25 C24 H24 119.6 . . ?
C23 C24 H24 119.6 . . ?
C24 C25 C26 120.0(4) . . ?
C24 C25 H25 120.0 . . ?
C26 C25 H25 120.0 . . ?
C25 C26 C21 120.0(3) . . ?
C25 C26 H26 120.0 . . ?
C21 C26 H26 120.0 . . ?
O8 C27 O7 122.1(3) . . ?
O8 C27 C28 126.4(3) . . ?
O7 C27 C28 111.5(3) . . ?
C27 C28 H28A 109.5 . . ?
C27 C28 H28B 109.5 . . ?
H28A C28 H28B 109.5 . . ?
C27 C28 H28C 109.5 . . ?
H28A C28 H28C 109.5 . . ?
H28B C28 H28C 109.5 . . ?

loop_
_geom_bond_atom_site_label_1
_geom_bond_atom_site_label_2
_geom_bond_distance
_geom_bond_site_symmetry_2
_geom_bond_publ_flag
S1 C4 1.808(3) . ?
S1 C1 1.822(3) . ?
O1 C6 1.319(4) . ?
O1 C5 1.436(4) . ?
O2 C6 1.189(4) . ?
O3 C13 1.347(3) . ?
O3 C2 1.437(3) . ?
O4 C13 1.190(3) . ?
O5 C20 1.359(3) . ?
O5 C3 1.435(3) . ?
O6 C20 1.200(3) . ?
O7 C27 1.348(4) . ?
O7 C4 1.434(3) . ?
O8 C27 1.203(4) . ?
C1 C5 1.503(4) . ?
C1 C2 1.526(4) . ?
C1 H1 0.9800 . ?
C2 C3 1.512(4) . ?
C2 H2 0.9800 . ?
C3 C4 1.511(4) . ?
C3 H3 0.9800 . ?
C4 H4 0.9800 . ?
C5 H5A 0.9700 . ?
C5 H5B 0.9700 . ?
C6 C7 1.467(5) . ?
C7 C8 1.364(5) . ?
C7 C12 1.384(5) . ?
C8 C9 1.364(6) . ?
C8 H8 0.9300 . ?
C9 C10 1.387(8) . ?
C9 H9 0.9300 . ?
C10 C11 1.344(8) . ?
C10 H10 0.9300 . ?
C11 C12 1.383(8) . ?
C11 H11 0.9300 . ?
C12 H12 0.9300 . ?
C13 C14 1.479(3) . ?
C14 C15 1.384(3) . ?
C14 C19 1.394(3) . ?
C15 C16 1.374(4) . ?
C15 H15 0.9300 . ?
C16 C17 1.373(4) . ?
C16 H16 0.9300 . ?
C17 C18 1.377(4) . ?
C17 H17 0.9300 . ?
C18 C19 1.377(4) . ?
C18 H18 0.9300 . ?
C19 H19 0.9300 . ?
C20 C21 1.472(4) . ?
C21 C22 1.377(5) . ?
C21 C26 1.381(4) . ?
C22 C23 1.372(6) . ?
C22 H22 0.9300 . ?
C23 C24 1.373(6) . ?
C23 H23 0.9300 . ?
C24 C25 1.365(6) . ?
C24 H24 0.9300 . ?
C25 C26 1.374(5) . ?
C25 H25 0.9300 . ?
C26 H26 0.9300 . ?
C27 C28 1.481(4) . ?
C28 H28A 0.9599 . ?
C28 H28B 0.9599 . ?
C28 H28C 0.9599 . ?

loop_
_geom_hbond_atom_site_label_D
_geom_hbond_atom_site_label_H
_geom_hbond_atom_site_label_A
_geom_hbond_distance_DH
_geom_hbond_distance_HA
_geom_hbond_distance_DA
_geom_hbond_angle_DHA
_geom_hbond_site_symmetry_A
C18 H18 O2 0.93 2.66 3.506(5) 151.6 2_645
C1 H1 S1 0.98 2.98 3.881(3) 153.9 2_645
C26 H26 O8 0.93 2.68 3.391(4) 134.1 2_645
C17 H17 O6 0.93 2.92 3.392(4) 112.7 1_545
C5 H5B O8 0.97 2.65 3.597(4) 164.0 1_545
C15 H15 O4 0.93 2.65 3.249(3) 122.4 2_745
C16 H16 O4 0.93 2.78 3.312(4) 117.4 2_745
C23 H23 O2 0.93 2.84 3.463(6) 125.7 1_554
C28 H28B O6 0.96 2.63 3.270(4) 124.4 2_755

loop_
_geom_torsion_atom_site_label_1
_geom_torsion_atom_site_label_2
_geom_torsion_atom_site_label_3
_geom_torsion_atom_site_label_4
_geom_torsion
_geom_torsion_site_symmetry_1
_geom_torsion_site_symmetry_2
_geom_torsion_site_symmetry_3
_geom_torsion_site_symmetry_4
_geom_torsion_publ_flag
C4 S1 C1 C5 132.3(2) . . . . ?
C4 S1 C1 C2 8.3(2) . . . . ?
C13 O3 C2 C3 100.1(3) . . . . ?
C13 O3 C2 C1 -141.2(2) . . . . ?
C5 C1 C2 O3 85.0(3) . . . . ?
S1 C1 C2 O3 -150.71(17) . . . . ?
C5 C1 C2 C3 -155.1(2) . . . . ?
S1 C1 C2 C3 -30.8(2) . . . . ?
C20 O5 C3 C2 -93.2(3) . . . . ?
C20 O5 C3 C4 151.9(2) . . . . ?
O3 C2 C3 O5 46.4(3) . . . . ?
C1 C2 C3 O5 -71.1(3) . . . . ?
O3 C2 C3 C4 161.4(2) . . . . ?
C1 C2 C3 C4 43.8(3) . . . . ?
C27 O7 C4 C3 168.8(2) . . . . ?
C27 O7 C4 S1 -74.7(3) . . . . ?
O5 C3 C4 O7 -160.1(2) . . . . ?
C2 C3 C4 O7 83.9(2) . . . . ?
O5 C3 C4 S1 79.9(2) . . . . ?
C2 C3 C4 S1 -36.0(2) . . . . ?
C1 S1 C4 O7 -100.11(19) . . . . ?
C1 S1 C4 C3 16.0(2) . . . . ?
C6 O1 C5 C1 121.0(3) . . . . ?
C2 C1 C5 O1 57.1(3) . . . . ?
S1 C1 C5 O1 -63.1(3) . . . . ?
C5 O1 C6 O2 7.1(6) . . . . ?
C5 O1 C6 C7 -172.7(3) . . . . ?
O2 C6 C7 C8 -173.0(5) . . . . ?
O1 C6 C7 C8 6.8(6) . . . . ?
O2 C6 C7 C12 6.5(7) . . . . ?
O1 C6 C7 C12 -173.7(4) . . . . ?
C12 C7 C8 C9 1.7(7) . . . . ?
C6 C7 C8 C9 -178.7(4) . . . . ?
C7 C8 C9 C10 -0.7(8) . . . . ?
C8 C9 C10 C11 -2.7(10) . . . . ?
C9 C10 C11 C12 5.1(12) . . . . ?
C8 C7 C12 C11 0.6(8) . . . . ?
C6 C7 C12 C11 -179.0(5) . . . . ?
C10 C11 C12 C7 -4.1(11) . . . . ?
C2 O3 C13 O4 7.5(4) . . . . ?
C2 O3 C13 C14 -171.6(2) . . . . ?
O4 C13 C14 C15 8.0(4) . . . . ?
O3 C13 C14 C15 -173.0(2) . . . . ?
O4 C13 C14 C19 -171.2(3) . . . . ?
O3 C13 C14 C19 7.8(3) . . . . ?
C19 C14 C15 C16 0.4(4) . . . . ?
C13 C14 C15 C16 -178.8(3) . . . . ?
C14 C15 C16 C17 1.0(5) . . . . ?
C15 C16 C17 C18 -1.8(5) . . . . ?
C16 C17 C18 C19 1.2(5) . . . . ?
C17 C18 C19 C14 0.2(4) . . . . ?
C15 C14 C19 C18 -1.0(4) . . . . ?
C13 C14 C19 C18 178.2(3) . . . . ?
C3 O5 C20 O6 -9.7(4) . . . . ?
C3 O5 C20 C21 170.2(2) . . . . ?
O6 C20 C21 C22 -4.2(5) . . . . ?
O5 C20 C21 C22 175.8(3) . . . . ?
O6 C20 C21 C26 172.8(3) . . . . ?
O5 C20 C21 C26 -7.2(4) . . . . ?
C26 C21 C22 C23 1.7(7) . . . . ?
C20 C21 C22 C23 178.9(5) . . . . ?
C21 C22 C23 C24 0.7(9) . . . . ?
C22 C23 C24 C25 -2.8(10) . . . . ?
C23 C24 C25 C26 2.5(10) . . . . ?
C24 C25 C26 C21 0.0(8) . . . . ?
C22 C21 C26 C25 -2.1(6) . . . . ?
C20 C21 C26 C25 -179.1(4) . . . . ?
C4 O7 C27 O8 -0.5(4) . . . . ?
C4 O7 C27 C28 179.9(3) . . . . ?

loop_
_cod_related_entry_id
_cod_related_entry_database
_cod_related_entry_code
1 ChemSpider 30658661
